data_1552925
loop_
_publ_author_name
'Hou, Ji-Qin'
'Fan, Chun-Lin'
'Pei, Xin'
'Zhang, Pei-Lin'
'Deng, Fan'
'Jiang, Wan-Qiang'
'Wang, Guo-Cai'
'Zhang, Xiao-Qi'
'Ye, Wen-Cai'
'Wang, Hao'

_publ_section_title
;
 Psiguadiols A--J, Rearranged Meroterpenoids as Potent PTP1B Inhibitors
 from Psidium guajava
;
_journal_name_full 'Journal of Natural Products'
_journal_paper_doi 10.1021/acs.jnatprod.9b00333
_journal_year 2019
_chemical_absolute_configuration unk
_chemical_formula_moiety 'C30 H34 O6'
_chemical_formula_sum 'C30 H34 O6'
_chemical_formula_weight 490.57
_space_group_crystal_system monoclinic
_space_group_IT_number 5
_space_group_name_Hall 'C 2y'
_space_group_name_H-M_alt 'C 1 2 1'
_atom_sites_solution_hydrogens geom
_atom_sites_solution_primary dual
_audit_creation_date 2019-07-04
_audit_creation_method
;
Olex2 1.2
(compiled 2018.05.29 svn.r3508 for OlexSys, GUI svn.r5506)
;
_cell_angle_alpha 90
_cell_angle_beta 106.413(4)
_cell_angle_gamma 90
_cell_formula_units_Z 4
_cell_length_a 19.9365(7)
_cell_length_b 8.3642(4)
_cell_length_c 16.9500(5)
_cell_measurement_reflns_used 4431
_cell_measurement_temperature 293(2)
_cell_measurement_theta_max 66.60
_cell_measurement_theta_min 2.72
_cell_volume 2711.28(19)
_computing_molecular_graphics 'Olex2 (Dolomanov et al., 2009)'
_computing_publication_material 'Olex2 (Dolomanov et al., 2009)'
_computing_structure_refinement 'ShelXL (Sheldrick, 2015)'
_computing_structure_solution 'ShelXT (Sheldrick, 2015)'
_diffrn_ambient_temperature 293(2)
_diffrn_measured_fraction_theta_full 0.993
_diffrn_measured_fraction_theta_max 0.993
_diffrn_measurement_device_type 'multiwire proportional'
_diffrn_measurement_method 'phi and omega scans'
_diffrn_radiation_monochromator graphite
_diffrn_radiation_type CuK\a
_diffrn_radiation_wavelength 1.54178
_diffrn_reflns_av_R_equivalents 0.0452
_diffrn_reflns_av_unetI/netI 0.0350
_diffrn_reflns_Laue_measured_fraction_full 0.993
_diffrn_reflns_Laue_measured_fraction_max 0.993
_diffrn_reflns_limit_h_max 23
_diffrn_reflns_limit_h_min -23
_diffrn_reflns_limit_k_max 9
_diffrn_reflns_limit_k_min -9
_diffrn_reflns_limit_l_max 20
_diffrn_reflns_limit_l_min -20
_diffrn_reflns_number 16778
_diffrn_reflns_point_group_measured_fraction_full 0.929
_diffrn_reflns_point_group_measured_fraction_max 0.929
_diffrn_reflns_theta_full 66.595
_diffrn_reflns_theta_max 66.595
_diffrn_reflns_theta_min 2.718
_exptl_absorpt_coefficient_mu 0.670
_exptl_absorpt_correction_type none
_exptl_crystal_colour colourless
_exptl_crystal_colour_primary colourless
_exptl_crystal_density_diffrn 1.202
_exptl_crystal_density_method 'not measured'
_exptl_crystal_description block
_exptl_crystal_F_000 1048
_exptl_crystal_size_max 0.3
_exptl_crystal_size_mid 0.2
_exptl_crystal_size_min 0.2
_refine_diff_density_max 0.583
_refine_diff_density_min -0.311
_refine_diff_density_rms 0.068
_refine_ls_abs_structure_details
;
 Flack x determined using 1747 quotients [(I+)-(I-)]/[(I+)+(I-)]
 (Parsons, Flack and Wagner, Acta Cryst. B69 (2013) 249-259).
;
_refine_ls_abs_structure_Flack 0.23(16)
_refine_ls_extinction_method none
_refine_ls_goodness_of_fit_ref 1.066
_refine_ls_hydrogen_treatment constr
_refine_ls_matrix_type full
_refine_ls_number_parameters 326
_refine_ls_number_reflns 4431
_refine_ls_number_restraints 1
_refine_ls_restrained_S_all 1.066
_refine_ls_R_factor_all 0.0607
_refine_ls_R_factor_gt 0.0595
_refine_ls_shift/su_max 0.001
_refine_ls_shift/su_mean 0.000
_refine_ls_structure_factor_coef Fsqd
_refine_ls_weighting_details 'w=1/[\s^2^(Fo^2^)+(0.0807P)^2^+7.3580P] where P=(Fo^2^+2Fc^2^)/3'
_refine_ls_weighting_scheme calc
_refine_ls_wR_factor_gt 0.1607
_refine_ls_wR_factor_ref 0.1620
_reflns_Friedel_coverage 0.740
_reflns_Friedel_fraction_full 0.854
_reflns_Friedel_fraction_max 0.854
_reflns_number_gt 4302
_reflns_number_total 4431
_reflns_threshold_expression 'I > 2\s(I)'
_cod_data_source_file np9b00333_si_004.cif
_cod_data_source_block ja
_cod_database_code 1552925
_shelx_shelxl_version_number 2018/3
_shelx_space_group_comment
;
The symmetry employed for this shelxl refinement is uniquely defined
by the following loop, which should always be used as a source of
symmetry information in preference to the above space-group names.
They are only intended as comments.
;
_olex2_refinement_description
;
1. Fixed Uiso
 At 1.2 times of:
  All C(H) groups, All C(H,H) groups
 At 1.5 times of:
  All C(H,H,H) groups, All O(H) groups
2.a Ternary CH refined with riding coordinates:
 C25(H25), C11(H11), C9(H9), C6(H6), C5(H5A)
2.b Secondary CH2 refined with riding coordinates:
 C24(H24A,H24B), C16(H16A,H16B), C8(H8A,H8B)
2.c Me refined with riding coordinates:
 C17(H17A,H17B,H17C), C10(H10A,H10B,H10C), C4(H4A,H4B,H4C), C2(H2A,H2B,H2C)
2.d Aromatic/amide H refined with riding coordinates:
 C23(H23), C21(H21), C20(H20), C18(H18), C14(H14), C13(H13), C12(H12), C3(H3)
2.e Tetrahedral OH refined with riding coordinates:
 O5(H5), O1(H1)
2.f Idealised tetrahedral OH refined as rotating group:
 O4(H4)
;
_olex2_submission_special_instructions 'No special instructions were received'

loop_
_space_group_symop_operation_xyz
'x, y, z'
'-x, y, -z'
'x+1/2, y+1/2, z'
'-x+1/2, y+1/2, -z'

loop_
_atom_site_label
_atom_site_type_symbol
_atom_site_fract_x
_atom_site_fract_y
_atom_site_fract_z
_atom_site_U_iso_or_equiv
_atom_site_adp_type
_atom_site_occupancy
_atom_site_site_symmetry_order
_atom_site_calc_flag
_atom_site_refinement_flags_posn
O6 O 0.30114(14) 0.3918(4) 0.70750(17) 0.0190(7) Uani 1 1 d .
O5 O 0.36746(16) 0.5840(5) 0.98108(18) 0.0265(8) Uani 1 1 d .
H5 H 0.351553 0.589836 1.020636 0.040 Uiso 1 1 calc R
O4 O 0.13904(16) 0.3837(5) 0.8644(2) 0.0279(8) Uani 1 1 d .
H4 H 0.112658 0.362659 0.818919 0.042 Uiso 1 1 calc GR
O3 O 0.27919(19) 0.5581(5) 1.0653(2) 0.0345(9) Uani 1 1 d .
C30 C 0.2192(2) 0.3858(6) 0.7839(3) 0.0193(9) Uani 1 1 d .
O2 O 0.10772(17) 0.2842(5) 0.7152(2) 0.0312(9) Uani 1 1 d .
C29 C 0.3355(2) 0.5054(6) 0.8420(3) 0.0176(9) Uani 1 1 d .
C28 C 0.2031(2) 0.4155(6) 0.8574(3) 0.0217(10) Uani 1 1 d .
C27 C 0.2526(2) 0.4770(6) 0.9260(3) 0.0212(10) Uani 1 1 d .
C26 C 0.2870(2) 0.4310(6) 0.7789(3) 0.0204(10) Uani 1 1 d .
C25 C 0.4037(2) 0.5766(6) 0.8324(3) 0.0176(10) Uani 1 1 d .
H25 H 0.442337 0.519957 0.870969 0.021 Uiso 1 1 calc R
O1 O 0.60739(17) 0.2520(5) 0.8834(2) 0.0307(8) Uani 1 1 d .
H1 H 0.617182 0.157176 0.881191 0.046 Uiso 1 1 calc R
C24 C 0.4885(2) 0.5536(6) 0.7426(3) 0.0208(10) Uani 1 1 d .
H24A H 0.491126 0.505104 0.691511 0.025 Uiso 1 1 calc R
H24B H 0.500263 0.665617 0.739935 0.025 Uiso 1 1 calc R
C23 C 0.4851(3) 0.9815(7) 0.9044(3) 0.0281(12) Uani 1 1 d .
H23 H 0.529754 1.023918 0.924913 0.034 Uiso 1 1 calc R
C22 C 0.3192(2) 0.5228(6) 0.9169(3) 0.0214(10) Uani 1 1 d .
C21 C 0.2376(2) 0.5004(6) 1.0037(3) 0.0259(11) Uani 1 1 d .
H21 H 0.193815 0.469978 1.007547 0.031 Uiso 1 1 calc R
C20 C 0.3527(2) 0.8531(6) 0.8422(3) 0.0213(10) Uani 1 1 d .
H20 H 0.308048 0.810910 0.820817 0.026 Uiso 1 1 calc R
C19 C 0.4105(2) 0.5460(6) 0.7432(3) 0.0182(10) Uani 1 1 d .
C18 C 0.4274(3) 1.0806(6) 0.8920(3) 0.0240(10) Uani 1 1 d .
H18 H 0.432836 1.189119 0.903895 0.029 Uiso 1 1 calc R
C17 C 0.3721(2) 0.6766(6) 0.6835(3) 0.0189(9) Uani 1 1 d .
H17A H 0.392729 0.778756 0.701672 0.028 Uiso 1 1 calc R
H17B H 0.376019 0.654738 0.629385 0.028 Uiso 1 1 calc R
H17C H 0.323691 0.677954 0.682258 0.028 Uiso 1 1 calc R
C16 C 0.5467(2) 0.4780(6) 0.8121(3) 0.0211(10) Uani 1 1 d .
H16A H 0.590505 0.529831 0.813258 0.025 Uiso 1 1 calc R
H16B H 0.537111 0.501461 0.863884 0.025 Uiso 1 1 calc R
C15 C 0.4113(2) 0.7521(6) 0.8552(3) 0.0201(10) Uani 1 1 d .
C14 C 0.4768(2) 0.8192(6) 0.8865(3) 0.0208(10) Uani 1 1 d .
H14 H 0.516202 0.754409 0.895817 0.025 Uiso 1 1 calc R
C13 C 0.1684(2) 0.3187(7) 0.7150(3) 0.0268(11) Uani 1 1 d .
H13 H 0.181400 0.299507 0.667317 0.032 Uiso 1 1 calc R
C12 C 0.3605(3) 1.0137(7) 0.8609(3) 0.0253(11) Uani 1 1 d .
H12 H 0.321180 1.078243 0.852923 0.030 Uiso 1 1 calc R
C11 C 0.5568(2) 0.2983(6) 0.8073(3) 0.0218(10) Uani 1 1 d .
H11 H 0.512289 0.245295 0.804228 0.026 Uiso 1 1 calc R
C10 C 0.3074(2) 0.0704(6) 0.6333(3) 0.0238(10) Uani 1 1 d .
H10A H 0.337015 0.064930 0.688798 0.036 Uiso 1 1 calc R
H10B H 0.261598 0.105519 0.633525 0.036 Uiso 1 1 calc R
H10C H 0.304192 -0.033464 0.608426 0.036 Uiso 1 1 calc R
C9 C 0.3758(2) 0.3834(6) 0.7118(3) 0.0171(9) Uani 1 1 d .
H9 H 0.398232 0.298406 0.749999 0.021 Uiso 1 1 calc R
C8 C 0.4677(2) 0.0967(7) 0.6641(3) 0.0274(11) Uani 1 1 d .
H8A H 0.457779 0.101091 0.716847 0.033 Uiso 1 1 calc R
H8B H 0.463284 -0.013464 0.645367 0.033 Uiso 1 1 calc R
C7 C 0.5806(2) 0.2471(7) 0.7346(3) 0.0258(11) Uani 1 1 d .
C6 C 0.4159(2) 0.2021(6) 0.6018(3) 0.0212(10) Uani 1 1 d .
H6 H 0.430671 0.225042 0.552487 0.025 Uiso 1 1 calc R
C5 C 0.3749(2) 0.3373(6) 0.6252(3) 0.0192(9) Uani 1 1 d .
H5A H 0.368587 0.428858 0.587799 0.023 Uiso 1 1 calc R
C4 C 0.2945(3) 0.2027(7) 0.4972(3) 0.0336(13) Uani 1 1 d .
H4A H 0.246026 0.191491 0.494583 0.050 Uiso 1 1 calc R
H4B H 0.302150 0.305621 0.476187 0.050 Uiso 1 1 calc R
H4C H 0.307460 0.120504 0.464774 0.050 Uiso 1 1 calc R
C3 C 0.5412(3) 0.1564(7) 0.6728(3) 0.0250(10) Uani 1 1 d .
H3 H 0.561178 0.127641 0.631475 0.030 Uiso 1 1 calc R
C2 C 0.6519(3) 0.3038(8) 0.7329(4) 0.0407(14) Uani 1 1 d .
H2A H 0.672429 0.366281 0.781231 0.061 Uiso 1 1 calc R
H2B H 0.681092 0.213124 0.731702 0.061 Uiso 1 1 calc R
H2C H 0.647535 0.368061 0.684842 0.061 Uiso 1 1 calc R
C1 C 0.3380(2) 0.1879(6) 0.5845(3) 0.0237(10) Uani 1 1 d .

loop_
_atom_site_aniso_label
_atom_site_aniso_U_11
_atom_site_aniso_U_22
_atom_site_aniso_U_33
_atom_site_aniso_U_23
_atom_site_aniso_U_13
_atom_site_aniso_U_12
O6 0.0145(14) 0.0248(19) 0.0177(14) -0.0009(14) 0.0044(11) -0.0028(13)
O5 0.0223(16) 0.038(2) 0.0195(15) 0.0032(16) 0.0071(12) -0.0024(15)
O4 0.0157(15) 0.036(2) 0.0351(17) -0.0023(17) 0.0123(13) -0.0028(15)
O3 0.035(2) 0.050(3) 0.0235(17) -0.0026(17) 0.0162(15) -0.0019(17)
C30 0.016(2) 0.017(3) 0.025(2) 0.0068(19) 0.0066(16) -0.0002(18)
O2 0.0221(17) 0.033(2) 0.0388(19) -0.0018(17) 0.0089(14) -0.0096(15)
C29 0.016(2) 0.014(3) 0.025(2) 0.0075(18) 0.0104(17) -0.0002(17)
C28 0.016(2) 0.019(3) 0.031(2) 0.008(2) 0.0085(17) 0.0003(18)
C27 0.019(2) 0.027(3) 0.020(2) 0.005(2) 0.0107(17) 0.0036(19)
C26 0.018(2) 0.022(3) 0.025(2) 0.0029(19) 0.0120(17) 0.0014(18)
C25 0.016(2) 0.020(3) 0.018(2) 0.0040(19) 0.0057(16) -0.0038(18)
O1 0.0264(17) 0.024(2) 0.0358(19) 0.0068(16) -0.0002(14) 0.0016(15)
C24 0.018(2) 0.016(3) 0.028(2) 0.0005(19) 0.0050(17) 0.0002(18)
C23 0.028(3) 0.030(3) 0.027(2) -0.009(2) 0.009(2) -0.010(2)
C22 0.014(2) 0.021(3) 0.030(2) 0.001(2) 0.0085(17) -0.0008(18)
C21 0.027(3) 0.024(3) 0.028(2) 0.007(2) 0.011(2) 0.000(2)
C20 0.022(2) 0.025(3) 0.021(2) 0.0010(19) 0.0118(17) -0.0016(19)
C19 0.020(2) 0.016(3) 0.020(2) 0.0060(18) 0.0070(17) 0.0015(18)
C18 0.039(3) 0.014(3) 0.022(2) -0.003(2) 0.0141(19) -0.002(2)
C17 0.022(2) 0.011(2) 0.025(2) 0.0080(19) 0.0085(17) 0.0014(17)
C16 0.016(2) 0.023(3) 0.027(2) 0.0043(19) 0.0099(18) -0.0012(18)
C15 0.021(2) 0.026(3) 0.0141(19) 0.0040(18) 0.0069(16) 0.0006(19)
C14 0.026(2) 0.022(3) 0.017(2) -0.0003(18) 0.0109(17) -0.0034(19)
C13 0.020(2) 0.023(3) 0.039(3) -0.002(2) 0.010(2) -0.002(2)
C12 0.029(3) 0.028(3) 0.023(2) 0.006(2) 0.0122(19) 0.003(2)
C11 0.019(2) 0.018(3) 0.027(2) -0.004(2) 0.0040(18) 0.0003(18)
C10 0.025(2) 0.014(3) 0.028(2) -0.004(2) -0.0007(18) -0.0037(19)
C9 0.018(2) 0.017(3) 0.020(2) -0.0018(18) 0.0113(16) 0.0002(18)
C8 0.027(2) 0.024(3) 0.031(2) 0.000(2) 0.0076(19) 0.005(2)
C7 0.026(2) 0.021(3) 0.035(3) 0.001(2) 0.017(2) 0.005(2)
C6 0.031(3) 0.018(3) 0.016(2) 0.0001(18) 0.0104(18) 0.0014(19)
C5 0.025(2) 0.016(3) 0.016(2) 0.0044(17) 0.0045(16) -0.0016(18)
C4 0.042(3) 0.025(3) 0.029(3) -0.006(2) 0.001(2) 0.002(2)
C3 0.027(2) 0.025(3) 0.025(2) -0.002(2) 0.0107(18) 0.006(2)
C2 0.027(3) 0.040(4) 0.061(4) -0.008(3) 0.022(3) 0.002(2)
C1 0.024(2) 0.022(3) 0.025(2) -0.003(2) 0.0057(18) 0.001(2)

loop_
_atom_type_symbol
_atom_type_description
_atom_type_scat_dispersion_real
_atom_type_scat_dispersion_imag
_atom_type_scat_source
C C 0.0181 0.0091 'International Tables Vol C Tables 4.2.6.8 and 6.1.1.4'
H H 0.0000 0.0000 'International Tables Vol C Tables 4.2.6.8 and 6.1.1.4'
O O 0.0492 0.0322 'International Tables Vol C Tables 4.2.6.8 and 6.1.1.4'

loop_
_geom_angle_atom_site_label_1
_geom_angle_atom_site_label_2
_geom_angle_atom_site_label_3
_geom_angle
C26 O6 C9 115.4(3)
C22 O5 H5 109.5
C28 O4 H4 109.5
C28 C30 C26 117.8(4)
C28 C30 C13 120.8(4)
C13 C30 C26 121.4(4)
C26 C29 C25 123.0(4)
C26 C29 C22 117.4(4)
C22 C29 C25 119.5(4)
O4 C28 C30 120.6(4)
O4 C28 C27 117.9(4)
C27 C28 C30 121.5(4)
C28 C27 C22 118.0(4)
C28 C27 C21 122.1(4)
C22 C27 C21 119.9(4)
O6 C26 C30 115.2(4)
O6 C26 C29 121.8(4)
C29 C26 C30 123.0(4)
C29 C25 H25 107.2
C29 C25 C19 110.9(3)
C19 C25 H25 107.2
C15 C25 C29 112.2(4)
C15 C25 H25 107.2
C15 C25 C19 111.8(4)
C11 O1 H1 109.5
H24A C24 H24B 106.8
C19 C24 H24A 107.1
C19 C24 H24B 107.1
C16 C24 H24A 107.1
C16 C24 H24B 107.1
C16 C24 C19 121.1(4)
C18 C23 H23 119.7
C18 C23 C14 120.6(5)
C14 C23 H23 119.7
O5 C22 C29 118.7(4)
O5 C22 C27 119.5(4)
C29 C22 C27 121.8(4)
O3 C21 C27 124.3(4)
O3 C21 H21 117.8
C27 C21 H21 117.8
C15 C20 H20 119.6
C12 C20 H20 119.6
C12 C20 C15 120.9(5)
C24 C19 C25 110.9(3)
C17 C19 C25 110.7(4)
C17 C19 C24 106.2(4)
C17 C19 C9 107.9(4)
C9 C19 C25 108.7(3)
C9 C19 C24 112.5(4)
C23 C18 H18 120.7
C23 C18 C12 118.6(5)
C12 C18 H18 120.7
C19 C17 H17A 109.5
C19 C17 H17B 109.5
C19 C17 H17C 109.5
H17A C17 H17B 109.5
H17A C17 H17C 109.5
H17B C17 H17C 109.5
C24 C16 H16A 108.1
C24 C16 H16B 108.1
H16A C16 H16B 107.3
C11 C16 C24 116.6(4)
C11 C16 H16A 108.1
C11 C16 H16B 108.1
C20 C15 C25 121.5(4)
C14 C15 C25 120.5(4)
C14 C15 C20 118.0(5)
C23 C14 H14 119.3
C15 C14 C23 121.4(5)
C15 C14 H14 119.3
C30 C13 H13 118.2
O2 C13 C30 123.7(5)
O2 C13 H13 118.2
C20 C12 C18 120.6(5)
C20 C12 H12 119.7
C18 C12 H12 119.7
O1 C11 C16 106.6(4)
O1 C11 H11 108.6
O1 C11 C7 110.6(4)
C16 C11 H11 108.6
C7 C11 C16 113.7(4)
C7 C11 H11 108.6
H10A C10 H10B 109.5
H10A C10 H10C 109.5
H10B C10 H10C 109.5
C1 C10 H10A 109.5
C1 C10 H10B 109.5
C1 C10 H10C 109.5
O6 C9 C19 108.8(3)
O6 C9 H9 109.5
O6 C9 C5 103.2(3)
C19 C9 H9 109.5
C5 C9 C19 116.0(4)
C5 C9 H9 109.5
H8A C8 H8B 108.3
C6 C8 H8A 109.9
C6 C8 H8B 109.9
C3 C8 H8A 109.9
C3 C8 H8B 109.9
C3 C8 C6 108.9(4)
C11 C7 C2 116.4(5)
C3 C7 C11 123.1(4)
C3 C7 C2 120.5(4)
C8 C6 H6 113.2
C5 C6 C8 124.0(4)
C5 C6 H6 113.2
C1 C6 C8 123.2(4)
C1 C6 H6 113.2
C1 C6 C5 60.3(3)
C9 C5 C6 125.9(4)
C9 C5 H5A 113.2
C9 C5 C1 121.7(4)
C6 C5 H5A 113.2
C6 C5 C1 59.4(3)
C1 C5 H5A 113.2
H4A C4 H4B 109.5
H4A C4 H4C 109.5
H4B C4 H4C 109.5
C1 C4 H4A 109.5
C1 C4 H4B 109.5
C1 C4 H4C 109.5
C8 C3 H3 116.7
C7 C3 C8 126.6(4)
C7 C3 H3 116.7
C7 C2 H2A 109.5
C7 C2 H2B 109.5
C7 C2 H2C 109.5
H2A C2 H2B 109.5
H2A C2 H2C 109.5
H2B C2 H2C 109.5
C6 C1 C10 119.9(4)
C6 C1 C5 60.3(3)
C5 C1 C10 120.2(4)
C4 C1 C10 112.5(4)
C4 C1 C6 117.7(4)
C4 C1 C5 117.0(4)

loop_
_geom_bond_atom_site_label_1
_geom_bond_atom_site_label_2
_geom_bond_distance
O6 C26 1.358(5)
O6 C9 1.471(5)
O5 H5 0.8200
O5 C22 1.333(6)
O4 H4 0.8200
O4 C28 1.341(5)
O3 C21 1.233(6)
C30 C28 1.395(6)
C30 C26 1.429(6)
C30 C13 1.426(7)
O2 C13 1.245(6)
C29 C26 1.371(7)
C29 C25 1.534(6)
C29 C22 1.405(6)
C28 C27 1.393(7)
C27 C22 1.432(6)
C27 C21 1.444(6)
C25 H25 0.9800
C25 C19 1.578(6)
C25 C15 1.514(7)
O1 H1 0.8200
O1 C11 1.448(5)
C24 H24A 0.9700
C24 H24B 0.9700
C24 C19 1.560(6)
C24 C16 1.537(6)
C23 H23 0.9300
C23 C18 1.384(7)
C23 C14 1.391(8)
C21 H21 0.9300
C20 H20 0.9300
C20 C15 1.409(7)
C20 C12 1.379(8)
C19 C17 1.538(6)
C19 C9 1.550(7)
C18 H18 0.9300
C18 C12 1.404(7)
C17 H17A 0.9600
C17 H17B 0.9600
C17 H17C 0.9600
C16 H16A 0.9700
C16 H16B 0.9700
C16 C11 1.521(7)
C15 C14 1.382(7)
C14 H14 0.9300
C13 H13 0.9300
C12 H12 0.9300
C11 H11 0.9800
C11 C7 1.503(6)
C10 H10A 0.9600
C10 H10B 0.9600
C10 H10C 0.9600
C10 C1 1.520(7)
C9 H9 0.9800
C9 C5 1.512(6)
C8 H8A 0.9700
C8 H8B 0.9700
C8 C6 1.531(7)
C8 C3 1.515(7)
C7 C3 1.352(7)
C7 C2 1.505(7)
C6 H6 0.9800
C6 C5 1.513(7)
C6 C1 1.500(7)
C5 H5A 0.9800
C5 C1 1.513(7)
C4 H4A 0.9600
C4 H4B 0.9600
C4 H4C 0.9600
C4 C1 1.494(7)
C3 H3 0.9300
C2 H2A 0.9600
C2 H2B 0.9600
C2 H2C 0.9600

loop_
_geom_hbond_atom_site_label_D
_geom_hbond_atom_site_label_H
_geom_hbond_atom_site_label_A
_geom_hbond_distance_DH
_geom_hbond_distance_HA
_geom_hbond_distance_DA
_geom_hbond_angle_DHA
_geom_hbond_site_symmetry_A
_geom_hbond_publ_flag
O5 H5 O3 0.82 1.83 2.570(4) 149.6 . yes
O4 H4 O2 0.82 1.85 2.565(5) 144.7 . yes
O1 H1 O4 0.82 2.36 3.179(6) 175.5 3_545 yes

loop_
_geom_torsion_atom_site_label_1
_geom_torsion_atom_site_label_2
_geom_torsion_atom_site_label_3
_geom_torsion_atom_site_label_4
_geom_torsion
O6 C9 C5 C6 -129.6(4)
O6 C9 C5 C1 -56.6(5)
O4 C28 C27 C22 -175.2(4)
O4 C28 C27 C21 2.6(7)
C30 C28 C27 C22 5.5(7)
C30 C28 C27 C21 -176.7(5)
C29 C25 C19 C24 -157.2(4)
C29 C25 C19 C17 85.3(5)
C29 C25 C19 C9 -33.0(5)
C29 C25 C15 C20 -32.0(5)
C29 C25 C15 C14 150.5(4)
C28 C30 C26 O6 176.7(4)
C28 C30 C26 C29 -1.8(7)
C28 C30 C13 O2 0.7(8)
C28 C27 C22 O5 179.1(5)
C28 C27 C22 C29 -0.7(7)
C28 C27 C21 O3 -178.1(5)
C26 O6 C9 C19 -56.6(5)
C26 O6 C9 C5 179.6(4)
C26 C30 C28 O4 176.4(4)
C26 C30 C28 C27 -4.3(7)
C26 C30 C13 O2 -176.6(5)
C26 C29 C25 C19 -2.2(6)
C26 C29 C25 C15 123.6(5)
C26 C29 C22 O5 175.2(4)
C26 C29 C22 C27 -5.0(7)
C25 C29 C26 O6 11.1(7)
C25 C29 C26 C30 -170.4(4)
C25 C29 C22 O5 -8.0(7)
C25 C29 C22 C27 171.9(4)
C25 C19 C9 O6 61.8(4)
C25 C19 C9 C5 177.6(4)
C25 C15 C14 C23 177.2(4)
O1 C11 C7 C3 125.4(5)
O1 C11 C7 C2 -55.2(6)
C24 C19 C9 O6 -175.0(3)
C24 C19 C9 C5 -59.2(5)
C24 C16 C11 O1 -172.9(4)
C24 C16 C11 C7 64.9(5)
C23 C18 C12 C20 -0.9(6)
C22 C29 C26 O6 -172.2(4)
C22 C29 C26 C30 6.3(7)
C22 C29 C25 C19 -178.9(4)
C22 C29 C25 C15 -53.0(6)
C22 C27 C21 O3 -0.3(8)
C21 C27 C22 O5 1.2(7)
C21 C27 C22 C29 -178.6(5)
C20 C15 C14 C23 -0.4(6)
C19 C25 C15 C20 93.4(5)
C19 C25 C15 C14 -84.1(5)
C19 C24 C16 C11 80.7(6)
C19 C9 C5 C6 111.5(5)
C19 C9 C5 C1 -175.4(4)
C18 C23 C14 C15 0.7(7)
C17 C19 C9 O6 -58.2(4)
C17 C19 C9 C5 57.6(5)
C16 C24 C19 C25 41.3(6)
C16 C24 C19 C17 161.6(4)
C16 C24 C19 C9 -80.6(5)
C16 C11 C7 C3 -114.6(6)
C16 C11 C7 C2 64.8(6)
C15 C25 C19 C24 76.7(5)
C15 C25 C19 C17 -40.8(5)
C15 C25 C19 C9 -159.1(3)
C15 C20 C12 C18 1.1(6)
C14 C23 C18 C12 0.0(7)
C13 C30 C28 O4 -1.1(7)
C13 C30 C28 C27 178.2(5)
C13 C30 C26 O6 -5.8(7)
C13 C30 C26 C29 175.6(5)
C12 C20 C15 C25 -178.0(4)
C12 C20 C15 C14 -0.5(6)
C11 C7 C3 C8 2.2(8)
C9 O6 C26 C30 -158.9(4)
C9 O6 C26 C29 19.7(6)
C9 C5 C1 C10 -6.5(7)
C9 C5 C1 C6 -115.9(5)
C9 C5 C1 C4 136.1(5)
C8 C6 C5 C9 -3.1(7)
C8 C6 C5 C1 -112.1(5)
C8 C6 C1 C10 3.3(7)
C8 C6 C1 C5 113.3(5)
C8 C6 C1 C4 -139.8(5)
C6 C8 C3 C7 101.4(6)
C6 C5 C1 C10 109.3(5)
C6 C5 C1 C4 -108.1(5)
C5 C6 C1 C10 -109.9(5)
C5 C6 C1 C4 106.9(5)
C3 C8 C6 C5 -99.3(5)
C3 C8 C6 C1 -173.5(4)
C2 C7 C3 C8 -177.2(5)
C1 C6 C5 C9 109.0(5)

loop_
_smtbx_masks_void_nr
_smtbx_masks_void_average_x
_smtbx_masks_void_average_y
_smtbx_masks_void_average_z
_smtbx_masks_void_volume
_smtbx_masks_void_count_electrons
1 0.000 -0.112 0.000 13.4 0.6
2 0.000 0.190 0.500 163.3 0.0
3 0.500 0.690 0.500 163.3 0.0
4 0.500 0.388 1.000 13.4 0.4
